data_9003833
loop_
_publ_author_name
'Bosi, F.'
'Andreozzi, G. B.'
'Federico, M.'
'Graziani, G.'
'Lucchesi, S.'

_publ_section_title
;
 Crystal chemistry of the elbaite-schorl series
 Sample: L3h
;
_journal_name_full 'American Mineralogist'
_journal_page_first 1784
_journal_page_last 1792
_journal_paper_doi 10.2138/am.2005.1827
_journal_volume 90
_journal_year 2005
_chemical_compound_source 'Cruziero pegmatite, Minas Gerais, Brazil'
_chemical_formula_sum
;Al6.933 B3 Ca0.036 F0.235 Fe1.908 H3.303 K0.008 Li0.121 Mg0.06 Mn0.098
 Na0.602 O30.765 Si5.834 Ti0.027 Zn0.047
;
_chemical_name_mineral Schorl
_space_group_IT_number 160
_symmetry_space_group_name_Hall 'R 3 -2"'
_symmetry_space_group_name_H-M 'R 3 m :H'
_cell_angle_alpha 90
_cell_angle_beta 90
_cell_angle_gamma 120
_cell_formula_units_Z 3
_cell_length_a 15.9784
_cell_length_b 15.9784
_cell_length_c 7.1495
_cell_volume 1580.785
_database_code_amcsd 0003957
_exptl_crystal_density_diffrn 3.207
_cod_original_sg_symbol_H-M 'R 3 m'
_cod_original_formula_sum
;Ca.036 Na.602 K.008 Ti.027 Al6.933 Fe1.908 Mn.098 Zn.047 Li.121 Mg.06 B3
 Si5.834 F.235 O30.765 H3.303
;
_cod_database_code 9003833

loop_
_space_group_symop_operation_xyz
x,y,z
2/3+x,1/3+y,1/3+z
1/3+x,2/3+y,2/3+z
x,x-y,z
2/3+x,1/3+x-y,1/3+z
1/3+x,2/3+x-y,2/3+z
-y,-x,z
2/3-y,1/3-x,1/3+z
1/3-y,2/3-x,2/3+z
-x+y,y,z
2/3-x+y,1/3+y,1/3+z
1/3-x+y,2/3+y,2/3+z
-y,x-y,z
2/3-y,1/3+x-y,1/3+z
1/3-y,2/3+x-y,2/3+z
-x+y,-x,z
2/3-x+y,1/3-x,1/3+z
1/3-x+y,2/3-x,2/3+z

loop_
_atom_site_label
_atom_site_fract_x
_atom_site_fract_y
_atom_site_fract_z
_atom_site_occupancy
_atom_site_U_iso_or_equiv
_atom_site_type_symbol
_atom_site_attached_hydrogens
CaX 0.00000 0.00000 0.22524 0.03600 0.02400 Ca 0
NaX 0.00000 0.00000 0.22524 0.60200 0.02400 Na 0
KX 0.00000 0.00000 0.22524 0.00800 0.02400 K 0
TiY 0.12441 0.06221 0.62765 0.00900 0.00850 Ti 0
AlY 0.12441 0.06221 0.62765 0.33370 0.00850 Al 0
Fe3+Y 0.12441 0.06221 0.62765 0.18000 0.00850 Fe 0
Fe2+Y 0.12441 0.06221 0.62765 0.38830 0.00850 Fe 0
MnY 0.12441 0.06221 0.62765 0.03270 0.00850 Mn 0
ZnY 0.12441 0.06221 0.62765 0.01570 0.00850 Zn 0
LiY 0.12441 0.06221 0.62765 0.04030 0.00850 Li 0
AlZ 0.29841 0.26156 0.61074 0.96100 0.00540 Al 0
FeZ 0.29841 0.26156 0.61074 0.03380 0.00540 Fe 0
MgZ 0.29841 0.26156 0.61074 0.01000 0.00540 Mg 0
B 0.11023 0.22046 0.45497 1.00000 0.00620 B 0
SiT 0.19199 0.18992 0.00000 0.97230 0.00480 Si 0
AlT 0.19199 0.18992 0.00000 0.02770 0.00480 Al 0
F1W 0.00000 0.00000 0.78194 0.23500 0.05100 F 0
O-H1W 0.00000 0.00000 0.78194 0.30300 0.05100 O 1
O1 0.00000 0.00000 0.78194 0.46200 0.05100 O 0
O2 0.06164 0.12328 0.48594 1.00000 0.01590 O 0
O3V 0.26832 0.13416 0.50951 1.00000 0.01120 O 0
O4 0.09332 0.18664 0.06841 1.00000 0.00940 O 0
O5 0.18760 0.09380 0.09145 1.00000 0.00980 O 0
O6 0.19796 0.18744 0.77538 1.00000 0.00790 O 0
O7 0.28530 0.28592 0.07952 1.00000 0.00720 O 0
O8 0.20982 0.27070 0.44079 1.00000 0.00850 O 0
H3 0.24900 0.12450 0.36000 1.00000 0.06000 H 0

loop_
_cod_changelog_entry_id
_cod_changelog_entry_author
_cod_changelog_entry_date
_cod_changelog_entry_text
1
;cod-tools version 3.8.0
Id: cif_guess_AMCSD_atom_types 9581 2023-05-17 12:35:41Z saulius
;
2023-05-23T09:14:36+03:00
;Derived atom types and hydrogen counts
from atom names that follow the AMCSD naming convention
(Wat == water, O-H == hydroxyl).
;

loop_
_cod_related_entry_id
_cod_related_entry_database
_cod_related_entry_code
1 AMCSD 0003957
